data_7703972
loop_
_publ_author_name
'Mandal, Arnab'
'Dasgupta, Sanchari'
'Adhikary, Amit'
'Samanta, Debabrata'
'Zangrando, Ennio'
'Das, Debasis'

_publ_section_title
;
 Synthesis of Mn<sub>3</sub>O<sub>4</sub> nanozymes from structurally
 characterized phenoxazinone synthase models based on manganese(iii)
 Schiff base complexes.
;
_journal_issue 18
_journal_name_full 'Dalton transactions (Cambridge, England : 2003)'
_journal_page_first 5999
_journal_page_last 6011
_journal_paper_doi 10.1039/d0dt00355g
_journal_volume 49
_journal_year 2020
_chemical_formula_moiety 'C39 H48 Mn3 N9 O6 S3, 0.5(H2 O) 0.25(O)'
_chemical_formula_sum 'C39 H49 Mn3 N9 O6.75 S3'
_chemical_formula_weight 1012.87
_space_group_crystal_system triclinic
_space_group_IT_number 2
_space_group_name_Hall '-P 1'
_space_group_name_H-M_alt 'P -1'
_atom_sites_solution_hydrogens mixed
_audit_creation_method SHELXL-2018/3
_audit_update_record
;
2020-03-18 deposited with the CCDC.	2020-04-03 downloaded from the CCDC.
;
_cell_angle_alpha 67.61(3)
_cell_angle_beta 61.177(17)
_cell_angle_gamma 78.511(19)
_cell_formula_units_Z 2
_cell_length_a 14.004(2)
_cell_length_b 14.366(2)
_cell_length_c 14.520(3)
_cell_measurement_reflns_used 4824
_cell_measurement_temperature 295(2)
_cell_measurement_theta_max 19.83
_cell_measurement_theta_min 2.24
_cell_volume 2365.9(9)
_computing_cell_refinement 'BRUKER SMART'
_computing_data_collection 'BRUKER SMART'
_computing_data_reduction 'BRUKER SAINT'
_computing_molecular_graphics 'Diamond. Ver. 3.2k. (Putz & Brandernburg, 2014)'
_computing_publication_material 'WinGX publication routines (Farrugia, 2012)'
_computing_structure_refinement 'SHELXL-2018/3 (Sheldrick, 2018)'
_computing_structure_solution 'SHELXS-2013/1 (Sheldrick, 2008)'
_diffrn_ambient_temperature 295(2)
_diffrn_measured_fraction_theta_full 0.986
_diffrn_measured_fraction_theta_max 0.986
_diffrn_measurement_device_type 'Bruker APEX-II CCD'
_diffrn_measurement_method '\f and \w scans'
_diffrn_radiation_type MoK\a
_diffrn_radiation_wavelength 0.71073
_diffrn_reflns_av_R_equivalents 0.1670
_diffrn_reflns_av_unetI/netI 0.2404
_diffrn_reflns_Laue_measured_fraction_full 0.986
_diffrn_reflns_Laue_measured_fraction_max 0.986
_diffrn_reflns_limit_h_max 16
_diffrn_reflns_limit_h_min -16
_diffrn_reflns_limit_k_max 17
_diffrn_reflns_limit_k_min -16
_diffrn_reflns_limit_l_max 17
_diffrn_reflns_limit_l_min -17
_diffrn_reflns_number 37281
_diffrn_reflns_point_group_measured_fraction_full 0.986
_diffrn_reflns_point_group_measured_fraction_max 0.986
_diffrn_reflns_theta_full 25.046
_diffrn_reflns_theta_max 25.046
_diffrn_reflns_theta_min 2.238
_diffrn_source 'fine-focus sealed tube'
_exptl_absorpt_coefficient_mu 0.975
_exptl_absorpt_correction_T_max 0.705
_exptl_absorpt_correction_T_min 0.611
_exptl_absorpt_correction_type multi-scan
_exptl_absorpt_process_details 'BRUKER SADABS'
_exptl_crystal_colour black
_exptl_crystal_density_diffrn 1.422
_exptl_crystal_description plate
_exptl_crystal_F_000 1046
_exptl_crystal_size_max 0.22
_exptl_crystal_size_mid 0.18
_exptl_crystal_size_min 0.18
_refine_diff_density_max 0.995
_refine_diff_density_min -0.477
_refine_diff_density_rms 0.112
_refine_ls_extinction_method none
_refine_ls_goodness_of_fit_ref 0.983
_refine_ls_hydrogen_treatment constr
_refine_ls_matrix_type full
_refine_ls_number_parameters 554
_refine_ls_number_reflns 8261
_refine_ls_number_restraints 6
_refine_ls_restrained_S_all 0.985
_refine_ls_R_factor_all 0.2359
_refine_ls_R_factor_gt 0.0987
_refine_ls_shift/su_max 0.007
_refine_ls_shift/su_mean 0.001
_refine_ls_structure_factor_coef Fsqd
_refine_ls_weighting_details 'w=1/[\s^2^(Fo^2^)+(0.1263P)^2^] where P=(Fo^2^+2Fc^2^)/3'
_refine_ls_weighting_scheme calc
_refine_ls_wR_factor_gt 0.2290
_refine_ls_wR_factor_ref 0.2776
_reflns_Friedel_coverage 0.000
_reflns_number_gt 3159
_reflns_number_total 8261
_reflns_threshold_expression 'I > 2\s(I)'
_cod_data_source_file d0dt00355g2.cif
_cod_data_source_block Complex_4
_cod_depositor_comments
;
The following automatic conversions were performed:

data item '_exptl_absorpt_correction_type' value 'MULTI-SCAN' was
changed to 'multi-scan' in accordance with the
/home/data/users/saulius/crontab/automatic-downloads/rss-feeds/RSC/lib/dictionaries/cif_core.dic
dictionary named 'cif_core.dic' version 2.4.2 last updated on
2011-04-26.

Automatic conversion script
Id: cif_fix_values 7556 2019-12-06 15:28:31Z antanas 

 Adding full bibliography for 7703971--7703973.cif.
;
_cod_database_code 7703972
_shelx_shelxl_version_number 2018/3
_shelx_space_group_comment
;
The symmetry employed for this shelxl refinement is uniquely defined
by the following loop, which should always be used as a source of
symmetry information in preference to the above space-group names.
They are only intended as comments.
;

loop_
_space_group_symop_operation_xyz
'x, y, z'
'-x, -y, -z'

loop_
_atom_site_label
_atom_site_type_symbol
_atom_site_fract_x
_atom_site_fract_y
_atom_site_fract_z
_atom_site_U_iso_or_equiv
_atom_site_adp_type
_atom_site_occupancy
_atom_site_site_symmetry_order
_atom_site_calc_flag
_atom_site_refinement_flags_posn
_atom_site_refinement_flags_adp
_atom_site_refinement_flags_occupancy
_atom_site_disorder_assembly
_atom_site_disorder_group
Mn1 Mn 0.67519(13) 0.78007(11) 0.85229(13) 0.0529(5) Uani 1 1 d . . . . .
N1 N 0.7430(7) 0.8849(6) 0.7014(7) 0.051(2) Uani 1 1 d . . . . .
N2 N 0.8050(7) 0.6855(6) 0.8103(6) 0.051(2) Uani 1 1 d . . . . .
H2A H 0.793167 0.653883 0.767631 0.061 Uiso 1 1 calc R U . . .
O1 O 0.5387(5) 0.8463(4) 0.8807(5) 0.0467(17) Uani 1 1 d . . . . .
O2 O 0.6152(5) 0.6751(5) 0.9893(5) 0.0479(18) Uani 1 1 d . . . . .
C1 C 0.5017(9) 0.8999(7) 0.8067(9) 0.042(3) Uani 1 1 d . . . . .
C2 C 0.3907(9) 0.9112(7) 0.8423(9) 0.054(3) Uani 1 1 d . . . . .
H2 H 0.342219 0.881149 0.916506 0.065 Uiso 1 1 calc R U . . .
C3 C 0.3532(9) 0.9686(8) 0.7647(12) 0.071(4) Uani 1 1 d . . . . .
H3 H 0.278204 0.974900 0.789198 0.086 Uiso 1 1 calc R U . . .
C4 C 0.4191(11) 1.0172(8) 0.6534(10) 0.071(4) Uani 1 1 d . . . . .
H4 H 0.391085 1.055996 0.603733 0.086 Uiso 1 1 calc R U . . .
C5 C 0.5309(10) 1.0038(7) 0.6212(9) 0.059(3) Uani 1 1 d . . . . .
H5 H 0.578473 1.035175 0.547062 0.071 Uiso 1 1 calc R U . . .
C6 C 0.5753(9) 0.9461(7) 0.6936(9) 0.045(3) Uani 1 1 d . . . . .
C7 C 0.6901(9) 0.9415(8) 0.6509(9) 0.055(3) Uani 1 1 d . . . . .
H7 H 0.729923 0.984223 0.579008 0.066 Uiso 1 1 calc R U . . .
C8 C 0.8610(10) 0.8970(8) 0.6442(10) 0.074(4) Uani 1 1 d . . . . .
H8A H 0.881028 0.923380 0.684744 0.089 Uiso 1 1 calc R U . . .
H8B H 0.880587 0.946539 0.570532 0.089 Uiso 1 1 calc R U . . .
C9 C 0.9261(9) 0.8023(9) 0.6323(9) 0.071(3) Uani 1 1 d . . . . .
H9A H 1.002425 0.819177 0.585269 0.085 Uiso 1 1 calc R U . . .
H9B H 0.903763 0.774169 0.594722 0.085 Uiso 1 1 calc R U . . .
C10 C 0.9145(9) 0.7234(9) 0.7407(9) 0.072(3) Uani 1 1 d . . . . .
H10A H 0.964995 0.667951 0.725539 0.086 Uiso 1 1 calc R U . . .
H10B H 0.933572 0.751845 0.780315 0.086 Uiso 1 1 calc R U . . .
C11 C 0.7915(9) 0.6033(8) 0.9154(8) 0.059(3) Uani 1 1 d . . . . .
H11A H 0.818530 0.623337 0.955210 0.071 Uiso 1 1 calc R U . . .
H11B H 0.831249 0.543166 0.900001 0.071 Uiso 1 1 calc R U . . .
C12 C 0.6726(8) 0.5842(7) 0.9822(8) 0.045(3) Uani 1 1 d . . . . .
H12A H 0.648913 0.553915 0.947361 0.055 Uiso 1 1 calc R U . . .
H12B H 0.657661 0.537675 1.056385 0.055 Uiso 1 1 calc R U . . .
Mn2 Mn 0.68341(12) 0.63305(11) 0.64288(12) 0.0464(5) Uani 1 1 d . . . . .
N3 N 0.7379(7) 0.5776(6) 0.5194(6) 0.045(2) Uani 1 1 d . . . . .
N4 N 0.5311(6) 0.6494(5) 0.6541(6) 0.0358(19) Uani 1 1 d . . . . .
H4A H 0.500969 0.581640 0.692869 0.043 Uiso 1 1 calc R U . . .
O3 O 0.8111(5) 0.5855(5) 0.6614(5) 0.0422(16) Uani 1 1 d . . . . .
O4 O 0.6200(5) 0.6748(4) 0.7682(5) 0.0424(17) Uani 1 1 d . . . . .
C21 C 0.8652(7) 0.4983(8) 0.6512(8) 0.041(3) Uani 1 1 d . . . . .
C22 C 0.9245(8) 0.4487(8) 0.7075(8) 0.050(3) Uani 1 1 d . . . . .
H22 H 0.928468 0.476490 0.753815 0.059 Uiso 1 1 calc R U . . .
C23 C 0.9786(9) 0.3601(9) 0.6993(10) 0.064(3) Uani 1 1 d . . . . .
H23 H 1.016189 0.327892 0.741449 0.077 Uiso 1 1 calc R U . . .
C24 C 0.9780(9) 0.3178(8) 0.6292(10) 0.068(4) Uani 1 1 d . . . . .
H24 H 1.015793 0.257908 0.622150 0.082 Uiso 1 1 calc R U . . .
C25 C 0.9201(8) 0.3663(8) 0.5700(9) 0.059(3) Uani 1 1 d . . . . .
H25 H 0.919514 0.338569 0.521894 0.070 Uiso 1 1 calc R U . . .
C26 C 0.8630(7) 0.4545(7) 0.5791(8) 0.042(3) Uani 1 1 d . . . . .
C27 C 0.8065(9) 0.5055(8) 0.5092(8) 0.050(3) Uani 1 1 d . . . . .
H27 H 0.822937 0.482197 0.451414 0.060 Uiso 1 1 calc R U . . .
C28 C 0.6995(8) 0.6210(8) 0.4303(8) 0.055(3) Uani 1 1 d . . . . .
H28A H 0.724929 0.689426 0.386756 0.066 Uiso 1 1 calc R U . . .
H28B H 0.730437 0.581625 0.380589 0.066 Uiso 1 1 calc R U . . .
C29 C 0.5772(9) 0.6211(8) 0.4805(8) 0.057(3) Uani 1 1 d . . . . .
H29A H 0.552858 0.552825 0.526842 0.069 Uiso 1 1 calc R U . . .
H29B H 0.556564 0.640879 0.420586 0.069 Uiso 1 1 calc R U . . .
C30 C 0.5173(8) 0.6890(7) 0.5495(8) 0.051(3) Uani 1 1 d . . . . .
H30A H 0.545647 0.756514 0.507081 0.061 Uiso 1 1 calc R U . . .
H30B H 0.440449 0.692130 0.568396 0.061 Uiso 1 1 calc R U . . .
C31 C 0.4687(8) 0.7048(7) 0.7309(9) 0.054(3) Uani 1 1 d . . . . .
H31A H 0.391451 0.692932 0.763727 0.065 Uiso 1 1 calc R U . . .
H31B H 0.480895 0.776461 0.692400 0.065 Uiso 1 1 calc R U . . .
C32 C 0.5071(8) 0.6674(6) 0.8191(7) 0.040(3) Uani 1 1 d . . . . .
H32A H 0.473603 0.707430 0.868194 0.048 Uiso 1 1 calc R U . . .
H32B H 0.486377 0.597939 0.863259 0.048 Uiso 1 1 calc R U . . .
Mn3 Mn 0.52269(12) 0.35406(10) 0.78052(13) 0.0469(5) Uani 1 1 d . . . . .
N5 N 0.4342(8) 0.2442(6) 0.8045(6) 0.046(2) Uani 1 1 d . . . . .
N6 N 0.5958(7) 0.2525(6) 0.8691(6) 0.049(2) Uani 1 1 d . . . . .
H6A H 0.541492 0.234161 0.947531 0.058 Uiso 1 1 calc R U . . .
O5 O 0.4216(5) 0.4510(4) 0.7457(5) 0.0467(17) Uani 1 1 d . . . . .
O6 O 0.5950(5) 0.4514(4) 0.7786(5) 0.0419(17) Uani 1 1 d . . . . .
C41 C 0.3161(9) 0.4411(7) 0.7841(7) 0.039(2) Uani 1 1 d . . . . .
C42 C 0.2473(10) 0.5217(9) 0.7817(10) 0.067(3) Uani 1 1 d . . . . .
H42 H 0.277071 0.585437 0.747870 0.081 Uiso 1 1 calc R U . . .
C43 C 0.1379(11) 0.5158(10) 0.8252(11) 0.078(4) Uani 1 1 d . . . . .
H43 H 0.094249 0.573795 0.824567 0.094 Uiso 1 1 calc R U . . .
C44 C 0.0904(11) 0.4194(13) 0.8722(11) 0.091(4) Uani 1 1 d . . . . .
H44 H 0.015676 0.413119 0.900874 0.109 Uiso 1 1 calc R U . . .
C45 C 0.1563(11) 0.3390(10) 0.8737(9) 0.068(4) Uani 1 1 d . . . . .
H45 H 0.126700 0.275386 0.905234 0.082 Uiso 1 1 calc R U . . .
C46 C 0.2698(9) 0.3472(8) 0.8288(8) 0.048(3) Uani 1 1 d . . . . .
C47 C 0.3335(10) 0.2566(8) 0.8279(8) 0.050(3) Uani 1 1 d . . . . .
H47 H 0.297178 0.199666 0.846664 0.060 Uiso 1 1 calc R U . . .
C48 C 0.4880(10) 0.1468(8) 0.7945(8) 0.066(3) Uani 1 1 d . . . . .
H48A H 0.541839 0.157050 0.717712 0.079 Uiso 1 1 calc R U . . .
H48B H 0.434111 0.101215 0.812791 0.079 Uiso 1 1 calc R U . . .
C49 C 0.5434(10) 0.0985(8) 0.8692(9) 0.072(4) Uani 1 1 d . . . . .
H49A H 0.570515 0.032372 0.863222 0.087 Uiso 1 1 calc R U . . .
H49B H 0.488890 0.088686 0.945602 0.087 Uiso 1 1 calc R U . . .
C50 C 0.6398(9) 0.1570(8) 0.8457(9) 0.065(3) Uani 1 1 d . . . . .
H50A H 0.674070 0.116869 0.893042 0.078 Uiso 1 1 calc R U . . .
H50B H 0.694025 0.170912 0.768625 0.078 Uiso 1 1 calc R U . . .
C51 C 0.6842(8) 0.3085(7) 0.8573(8) 0.046(3) Uani 1 1 d . . . . .
H51A H 0.702665 0.275322 0.918784 0.055 Uiso 1 1 calc R U . . .
H51B H 0.749352 0.312814 0.787888 0.055 Uiso 1 1 calc R U . . .
C52 C 0.6352(8) 0.4108(7) 0.8586(7) 0.044(3) Uani 1 1 d . . . . .
H52A H 0.576300 0.406060 0.931997 0.053 Uiso 1 1 calc R U . . .
H52B H 0.689938 0.454632 0.841968 0.053 Uiso 1 1 calc R U . . .
S1 S 0.8527(4) 0.9678(3) 0.9452(4) 0.1147(15) Uani 1 1 d . . . . .
N7 N 0.7426(8) 0.8588(7) 0.9094(8) 0.064(3) Uani 1 1 d . . . . .
C17 C 0.7891(9) 0.9039(8) 0.9203(9) 0.057(3) Uani 1 1 d . . . . .
S2 S 0.8602(3) 0.9458(3) 0.3607(3) 0.1060(14) Uani 1 1 d . . . . .
N8 N 0.7337(7) 0.7791(7) 0.5226(7) 0.063(3) Uani 1 1 d . . . . .
C18 C 0.7860(9) 0.8476(9) 0.4535(10) 0.067(4) Uani 1 1 d . . . . .
S3 S 0.7634(3) 0.2435(3) 0.4676(3) 0.0898(12) Uani 1 1 d . . . . .
N9 N 0.6331(8) 0.3412(6) 0.6201(7) 0.057(3) Uani 1 1 d . . . . .
C19 C 0.6880(9) 0.3010(8) 0.5553(9) 0.051(3) Uani 1 1 d . . . . .
O1W O 0.8241(13) 0.2919(14) 1.0486(16) 0.131(7) Uani 0.5 1 d . U P . .
H11 H 0.846643 0.345195 0.995394 0.197 Uiso 0.5 1 d R U P . .
H12 H 0.863293 0.288993 1.088636 0.197 Uiso 0.5 1 d R U P . .
O2W O 0.879(3) 0.199(2) 1.156(3) 0.095(11) Uiso 0.25 1 d . . P . .

loop_
_atom_site_aniso_label
_atom_site_aniso_U_11
_atom_site_aniso_U_22
_atom_site_aniso_U_33
_atom_site_aniso_U_23
_atom_site_aniso_U_13
_atom_site_aniso_U_12
Mn1 0.0494(11) 0.0486(10) 0.0490(10) -0.0081(8) -0.0186(9) -0.0028(8)
N1 0.030(5) 0.053(6) 0.064(6) -0.019(5) -0.017(5) 0.000(4)
N2 0.060(6) 0.061(6) 0.040(5) -0.011(5) -0.033(5) -0.002(5)
O1 0.056(5) 0.039(4) 0.044(4) -0.005(3) -0.030(4) 0.001(3)
O2 0.048(4) 0.038(4) 0.049(4) -0.004(3) -0.022(3) -0.003(3)
C1 0.046(7) 0.025(6) 0.052(7) -0.020(5) -0.016(6) -0.002(5)
C2 0.068(9) 0.038(7) 0.069(8) -0.010(6) -0.044(7) -0.003(6)
C3 0.049(8) 0.057(8) 0.109(11) -0.033(8) -0.035(8) 0.003(6)
C4 0.082(10) 0.058(8) 0.057(8) 0.001(6) -0.028(8) -0.016(7)
C5 0.070(9) 0.037(6) 0.056(8) -0.010(6) -0.020(7) -0.004(6)
C6 0.059(8) 0.031(6) 0.064(8) -0.016(6) -0.042(7) 0.003(5)
C7 0.055(8) 0.054(7) 0.056(7) -0.022(6) -0.023(7) 0.005(6)
C8 0.075(10) 0.063(8) 0.071(9) -0.008(7) -0.030(7) -0.009(7)
C9 0.049(8) 0.085(9) 0.064(8) -0.014(7) -0.020(6) -0.007(7)
C10 0.062(9) 0.091(9) 0.061(8) -0.015(7) -0.030(7) -0.013(7)
C11 0.074(9) 0.072(8) 0.053(7) -0.030(6) -0.043(7) 0.017(7)
C12 0.067(8) 0.042(6) 0.034(6) -0.015(5) -0.032(6) 0.016(6)
Mn2 0.0473(10) 0.0554(11) 0.0344(9) -0.0123(8) -0.0192(8) 0.0006(8)
N3 0.045(6) 0.043(5) 0.037(5) -0.009(4) -0.014(4) -0.004(4)
N4 0.032(5) 0.033(4) 0.037(5) -0.014(4) -0.012(4) 0.005(4)
O3 0.034(4) 0.054(4) 0.035(4) -0.016(3) -0.010(3) -0.007(3)
O4 0.034(4) 0.062(4) 0.031(4) -0.015(3) -0.014(3) -0.002(3)
C21 0.027(6) 0.046(7) 0.035(6) -0.007(5) -0.005(5) -0.006(5)
C22 0.048(7) 0.052(7) 0.048(7) -0.014(6) -0.026(6) 0.010(6)
C23 0.052(8) 0.059(9) 0.067(9) -0.008(7) -0.029(7) 0.006(7)
C24 0.047(8) 0.048(8) 0.068(9) -0.007(7) -0.008(7) 0.012(6)
C25 0.035(7) 0.071(8) 0.048(7) -0.023(6) -0.002(6) 0.008(6)
C26 0.028(6) 0.047(7) 0.031(6) -0.006(5) -0.005(5) 0.005(5)
C27 0.059(8) 0.063(8) 0.032(6) -0.011(6) -0.022(6) -0.016(6)
C28 0.061(8) 0.075(8) 0.029(6) -0.011(5) -0.021(6) -0.013(6)
C29 0.066(8) 0.066(8) 0.041(6) -0.008(6) -0.028(6) -0.012(6)
C30 0.054(7) 0.050(7) 0.047(7) 0.000(6) -0.030(6) -0.009(5)
C31 0.032(6) 0.047(7) 0.073(8) -0.012(6) -0.018(6) -0.008(5)
C32 0.051(7) 0.025(5) 0.034(6) -0.005(4) -0.016(5) 0.000(5)
Mn3 0.0538(11) 0.0371(9) 0.0490(10) -0.0100(7) -0.0245(8) -0.0037(8)
N5 0.069(7) 0.030(5) 0.032(5) -0.003(4) -0.019(5) -0.013(5)
N6 0.064(6) 0.033(5) 0.035(5) -0.005(4) -0.018(4) 0.005(4)
O5 0.047(5) 0.038(4) 0.053(4) -0.002(3) -0.027(4) -0.009(3)
O6 0.040(4) 0.047(4) 0.044(4) -0.008(3) -0.027(3) -0.006(3)
C41 0.055(8) 0.035(6) 0.037(6) -0.006(5) -0.033(6) -0.004(6)
C42 0.055(9) 0.070(9) 0.079(9) -0.013(7) -0.042(7) 0.000(7)
C43 0.067(10) 0.078(10) 0.090(10) -0.016(8) -0.046(8) 0.005(8)
C44 0.061(10) 0.136(14) 0.076(10) -0.024(10) -0.035(8) -0.016(10)
C45 0.074(10) 0.081(10) 0.055(8) 0.002(7) -0.039(8) -0.034(8)
C46 0.057(8) 0.059(8) 0.037(6) -0.018(6) -0.027(6) -0.002(7)
C47 0.049(8) 0.061(8) 0.034(6) -0.005(5) -0.014(6) -0.022(6)
C48 0.097(10) 0.061(8) 0.043(7) -0.023(6) -0.029(7) -0.003(7)
C49 0.115(11) 0.041(7) 0.048(7) 0.000(6) -0.037(8) -0.003(7)
C50 0.081(9) 0.047(7) 0.058(8) -0.009(6) -0.036(7) 0.012(7)
C51 0.055(7) 0.036(6) 0.038(6) 0.001(5) -0.027(5) 0.009(5)
C52 0.048(7) 0.059(7) 0.030(6) -0.015(5) -0.016(5) -0.009(5)
S1 0.125(4) 0.115(3) 0.131(4) -0.039(3) -0.068(3) -0.032(3)
N7 0.059(7) 0.053(6) 0.071(7) -0.005(5) -0.025(6) -0.022(5)
C17 0.051(8) 0.055(8) 0.045(7) 0.011(6) -0.019(6) -0.025(6)
S2 0.094(3) 0.086(3) 0.083(3) 0.025(2) -0.028(2) -0.030(2)
N8 0.059(6) 0.065(6) 0.041(6) 0.003(5) -0.013(5) -0.020(5)
C18 0.059(8) 0.072(9) 0.052(8) -0.012(7) -0.025(7) 0.021(7)
S3 0.073(2) 0.120(3) 0.087(3) -0.061(2) -0.033(2) 0.021(2)
N9 0.084(8) 0.051(6) 0.047(6) -0.016(5) -0.035(6) -0.009(5)
C19 0.055(8) 0.059(8) 0.047(7) -0.005(6) -0.033(6) -0.014(6)
O1W 0.076(11) 0.154(14) 0.136(14) -0.076(11) 0.023(9) -0.081(10)

loop_
_atom_type_symbol
_atom_type_description
_atom_type_scat_dispersion_real
_atom_type_scat_dispersion_imag
_atom_type_scat_source
C C 0.0033 0.0016 'International Tables Vol C Tables 4.2.6.8 and 6.1.1.4'
H H 0.0000 0.0000 'International Tables Vol C Tables 4.2.6.8 and 6.1.1.4'
N N 0.0061 0.0033 'International Tables Vol C Tables 4.2.6.8 and 6.1.1.4'
O O 0.0106 0.0060 'International Tables Vol C Tables 4.2.6.8 and 6.1.1.4'
S S 0.1246 0.1234 'International Tables Vol C Tables 4.2.6.8 and 6.1.1.4'
Mn Mn 0.3368 0.7283 'International Tables Vol C Tables 4.2.6.8 and 6.1.1.4'

loop_
_geom_angle_atom_site_label_1
_geom_angle_atom_site_label_2
_geom_angle_atom_site_label_3
_geom_angle
_geom_angle_site_symmetry_1
_geom_angle_site_symmetry_3
_geom_angle_publ_flag
O2 Mn1 O1 91.8(3) . . ?
O2 Mn1 N1 176.2(3) . . ?
O1 Mn1 N1 90.5(3) . . ?
O2 Mn1 N2 85.5(3) . . ?
O1 Mn1 N2 164.2(3) . . ?
N1 Mn1 N2 91.5(3) . . ?
O2 Mn1 N7 95.2(3) . . ?
O1 Mn1 N7 100.3(3) . . ?
N1 Mn1 N7 87.5(3) . . ?
N2 Mn1 N7 95.4(3) . . ?
O2 Mn1 O4 86.6(2) . . ?
O1 Mn1 O4 87.1(2) . . ?
N1 Mn1 O4 90.4(3) . . ?
N2 Mn1 O4 77.2(3) . . ?
N7 Mn1 O4 172.3(3) . . ?
C7 N1 C8 116.8(9) . . ?
C7 N1 Mn1 123.9(8) . . ?
C8 N1 Mn1 119.3(7) . . ?
C10 N2 C11 113.7(8) . . ?
C10 N2 Mn1 121.0(7) . . ?
C11 N2 Mn1 106.1(6) . . ?
C10 N2 H2A 104.8 . . ?
C11 N2 H2A 104.8 . . ?
Mn1 N2 H2A 104.8 . . ?
C1 O1 Mn1 127.0(6) . . ?
C12 O2 Mn1 111.1(5) . . ?
O1 C1 C2 118.7(9) . . ?
O1 C1 C6 120.5(9) . . ?
C2 C1 C6 120.7(10) . . ?
C1 C2 C3 118.2(11) . . ?
C1 C2 H2 120.9 . . ?
C3 C2 H2 120.9 . . ?
C4 C3 C2 124.8(11) . . ?
C4 C3 H3 117.6 . . ?
C2 C3 H3 117.6 . . ?
C3 C4 C5 115.0(11) . . ?
C3 C4 H4 122.5 . . ?
C5 C4 H4 122.5 . . ?
C6 C5 C4 123.8(11) . . ?
C6 C5 H5 118.1 . . ?
C4 C5 H5 118.1 . . ?
C5 C6 C7 118.1(10) . . ?
C5 C6 C1 117.4(10) . . ?
C7 C6 C1 124.4(10) . . ?
N1 C7 C6 125.9(10) . . ?
N1 C7 H7 117.1 . . ?
C6 C7 H7 117.1 . . ?
N1 C8 C9 114.7(9) . . ?
N1 C8 H8A 108.6 . . ?
C9 C8 H8A 108.6 . . ?
N1 C8 H8B 108.6 . . ?
C9 C8 H8B 108.6 . . ?
H8A C8 H8B 107.6 . . ?
C8 C9 C10 114.3(10) . . ?
C8 C9 H9A 108.7 . . ?
C10 C9 H9A 108.7 . . ?
C8 C9 H9B 108.7 . . ?
C10 C9 H9B 108.7 . . ?
H9A C9 H9B 107.6 . . ?
N2 C10 C9 112.0(9) . . ?
N2 C10 H10A 109.2 . . ?
C9 C10 H10A 109.2 . . ?
N2 C10 H10B 109.2 . . ?
C9 C10 H10B 109.2 . . ?
H10A C10 H10B 107.9 . . ?
N2 C11 C12 106.1(8) . . ?
N2 C11 H11A 110.5 . . ?
C12 C11 H11A 110.5 . . ?
N2 C11 H11B 110.5 . . ?
C12 C11 H11B 110.5 . . ?
H11A C11 H11B 108.7 . . ?
O2 C12 C11 109.7(8) . . ?
O2 C12 H12A 109.7 . . ?
C11 C12 H12A 109.7 . . ?
O2 C12 H12B 109.7 . . ?
C11 C12 H12B 109.7 . . ?
H12A C12 H12B 108.2 . . ?
O4 Mn2 O3 92.1(3) . . ?
O4 Mn2 N3 173.7(3) . . ?
O3 Mn2 N3 90.3(3) . . ?
O4 Mn2 N4 85.6(3) . . ?
O3 Mn2 N4 165.1(3) . . ?
N3 Mn2 N4 90.6(3) . . ?
O4 Mn2 N8 95.9(3) . . ?
O3 Mn2 N8 100.5(3) . . ?
N3 Mn2 N8 89.3(3) . . ?
N4 Mn2 N8 94.3(3) . . ?
O4 Mn2 O6 88.3(2) . . ?
O3 Mn2 O6 88.9(2) . . ?
N3 Mn2 O6 85.9(3) . . ?
N4 Mn2 O6 76.3(2) . . ?
N8 Mn2 O6 169.4(3) . . ?
C27 N3 C28 115.6(8) . . ?
C27 N3 Mn2 123.3(7) . . ?
C28 N3 Mn2 121.0(6) . . ?
C31 N4 C30 114.0(7) . . ?
C31 N4 Mn2 105.5(6) . . ?
C30 N4 Mn2 119.4(6) . . ?
C31 N4 H4A 105.6 . . ?
C30 N4 H4A 105.6 . . ?
Mn2 N4 H4A 105.6 . . ?
C21 O3 Mn2 126.1(6) . . ?
C32 O4 Mn2 110.3(5) . . ?
C32 O4 Mn1 109.6(5) . . ?
Mn2 O4 Mn1 138.3(3) . . ?
O3 C21 C22 122.3(10) . . ?
O3 C21 C26 120.8(9) . . ?
C22 C21 C26 116.9(9) . . ?
C21 C22 C23 123.1(11) . . ?
C21 C22 H22 118.5 . . ?
C23 C22 H22 118.5 . . ?
C22 C23 C24 120.5(11) . . ?
C22 C23 H23 119.8 . . ?
C24 C23 H23 119.8 . . ?
C25 C24 C23 118.1(11) . . ?
C25 C24 H24 120.9 . . ?
C23 C24 H24 120.9 . . ?
C24 C25 C26 122.2(11) . . ?
C24 C25 H25 118.9 . . ?
C26 C25 H25 118.9 . . ?
C25 C26 C21 119.1(10) . . ?
C25 C26 C27 119.6(10) . . ?
C21 C26 C27 121.2(9) . . ?
N3 C27 C26 126.9(10) . . ?
N3 C27 H27 116.6 . . ?
C26 C27 H27 116.6 . . ?
C29 C28 N3 111.2(8) . . ?
C29 C28 H28A 109.4 . . ?
N3 C28 H28A 109.4 . . ?
C29 C28 H28B 109.4 . . ?
N3 C28 H28B 109.4 . . ?
H28A C28 H28B 108.0 . . ?
C28 C29 C30 115.7(9) . . ?
C28 C29 H29A 108.3 . . ?
C30 C29 H29A 108.3 . . ?
C28 C29 H29B 108.3 . . ?
C30 C29 H29B 108.3 . . ?
H29A C29 H29B 107.4 . . ?
N4 C30 C29 109.8(8) . . ?
N4 C30 H30A 109.7 . . ?
C29 C30 H30A 109.7 . . ?
N4 C30 H30B 109.7 . . ?
C29 C30 H30B 109.7 . . ?
H30A C30 H30B 108.2 . . ?
N4 C31 C32 106.6(8) . . ?
N4 C31 H31A 110.4 . . ?
C32 C31 H31A 110.4 . . ?
N4 C31 H31B 110.4 . . ?
C32 C31 H31B 110.4 . . ?
H31A C31 H31B 108.6 . . ?
O4 C32 C31 109.0(7) . . ?
O4 C32 H32A 109.9 . . ?
C31 C32 H32A 109.9 . . ?
O4 C32 H32B 109.9 . . ?
C31 C32 H32B 109.9 . . ?
H32A C32 H32B 108.3 . . ?
O6 Mn3 O5 91.6(3) . . ?
O6 Mn3 N6 86.0(3) . . ?
O5 Mn3 N6 160.7(3) . . ?
O6 Mn3 N5 172.5(3) . . ?
O5 Mn3 N5 89.5(3) . . ?
N6 Mn3 N5 90.6(3) . . ?
O6 Mn3 N9 99.1(3) . . ?
O5 Mn3 N9 101.0(3) . . ?
N6 Mn3 N9 98.2(3) . . ?
N5 Mn3 N9 88.0(3) . . ?
O6 Mn3 O2 88.0(2) . 2_667 ?
O5 Mn3 O2 89.1(2) . 2_667 ?
N6 Mn3 O2 71.8(3) . 2_667 ?
N5 Mn3 O2 84.6(3) . 2_667 ?
N9 Mn3 O2 167.4(3) . 2_667 ?
C47 N5 C48 119.0(9) . . ?
C47 N5 Mn3 122.0(7) . . ?
C48 N5 Mn3 119.0(7) . . ?
C50 N6 C51 110.6(8) . . ?
C50 N6 Mn3 119.4(7) . . ?
C51 N6 Mn3 106.1(5) . . ?
C50 N6 H6A 106.7 . . ?
C51 N6 H6A 106.7 . . ?
Mn3 N6 H6A 106.7 . . ?
C41 O5 Mn3 128.3(6) . . ?
C52 O6 Mn3 111.0(5) . . ?
C52 O6 Mn2 108.6(5) . . ?
Mn3 O6 Mn2 138.7(3) . . ?
O5 C41 C42 121.7(9) . . ?
O5 C41 C46 121.8(10) . . ?
C42 C41 C46 116.4(11) . . ?
C43 C42 C41 124.3(12) . . ?
C43 C42 H42 117.9 . . ?
C41 C42 H42 117.9 . . ?
C42 C43 C44 119.2(12) . . ?
C42 C43 H43 120.4 . . ?
C44 C43 H43 120.4 . . ?
C45 C44 C43 117.8(12) . . ?
C45 C44 H44 121.1 . . ?
C43 C44 H44 121.1 . . ?
C44 C45 C46 121.9(12) . . ?
C44 C45 H45 119.1 . . ?
C46 C45 H45 119.1 . . ?
C41 C46 C45 120.4(11) . . ?
C41 C46 C47 122.5(10) . . ?
C45 C46 C47 117.1(11) . . ?
N5 C47 C46 127.8(10) . . ?
N5 C47 H47 116.1 . . ?
C46 C47 H47 116.1 . . ?
N5 C48 C49 113.2(9) . . ?
N5 C48 H48A 108.9 . . ?
C49 C48 H48A 108.9 . . ?
N5 C48 H48B 108.9 . . ?
C49 C48 H48B 108.9 . . ?
H48A C48 H48B 107.8 . . ?
C48 C49 C50 116.5(9) . . ?
C48 C49 H49A 108.2 . . ?
C50 C49 H49A 108.2 . . ?
C48 C49 H49B 108.2 . . ?
C50 C49 H49B 108.2 . . ?
H49A C49 H49B 107.3 . . ?
N6 C50 C49 108.3(9) . . ?
N6 C50 H50A 110.0 . . ?
C49 C50 H50A 110.0 . . ?
N6 C50 H50B 110.0 . . ?
C49 C50 H50B 110.0 . . ?
H50A C50 H50B 108.4 . . ?
C52 C51 N6 104.3(7) . . ?
C52 C51 H51A 110.9 . . ?
N6 C51 H51A 110.9 . . ?
C52 C51 H51B 110.9 . . ?
N6 C51 H51B 110.9 . . ?
H51A C51 H51B 108.9 . . ?
O6 C52 C51 109.7(7) . . ?
O6 C52 H52A 109.7 . . ?
C51 C52 H52A 109.7 . . ?
O6 C52 H52B 109.7 . . ?
C51 C52 H52B 109.7 . . ?
H52A C52 H52B 108.2 . . ?
C17 N7 Mn1 168.3(10) . . ?
N7 C17 S1 176.2(11) . . ?
C18 N8 Mn2 163.1(9) . . ?
N8 C18 S2 177.1(12) . . ?
C19 N9 Mn3 157.2(8) . . ?
N9 C19 S3 178.9(10) . . ?
H11 O1W H12 101.7 . . ?

loop_
_geom_bond_atom_site_label_1
_geom_bond_atom_site_label_2
_geom_bond_distance
_geom_bond_site_symmetry_2
_geom_bond_publ_flag
Mn1 O2 1.883(6) . ?
Mn1 O1 1.883(6) . ?
Mn1 N1 2.005(9) . ?
Mn1 N2 2.024(8) . ?
Mn1 N7 2.180(11) . ?
Mn1 O4 2.675(6) . ?
N1 C7 1.256(12) . ?
N1 C8 1.459(13) . ?
N2 C10 1.445(12) . ?
N2 C11 1.483(11) . ?
N2 H2A 0.9800 . ?
O1 C1 1.328(11) . ?
O2 C12 1.402(10) . ?
C1 C2 1.379(13) . ?
C1 C6 1.417(13) . ?
C2 C3 1.384(14) . ?
C2 H2 0.9300 . ?
C3 C4 1.381(15) . ?
C3 H3 0.9300 . ?
C4 C5 1.396(14) . ?
C4 H4 0.9300 . ?
C5 C6 1.393(13) . ?
C5 H5 0.9300 . ?
C6 C7 1.415(14) . ?
C7 H7 0.9300 . ?
C8 C9 1.499(13) . ?
C8 H8A 0.9700 . ?
C8 H8B 0.9700 . ?
C9 C10 1.502(14) . ?
C9 H9A 0.9700 . ?
C9 H9B 0.9700 . ?
C10 H10A 0.9700 . ?
C10 H10B 0.9700 . ?
C11 C12 1.488(13) . ?
C11 H11A 0.9700 . ?
C11 H11B 0.9700 . ?
C12 H12A 0.9700 . ?
C12 H12B 0.9700 . ?
Mn2 O4 1.876(6) . ?
Mn2 O3 1.890(6) . ?
Mn2 N3 1.990(8) . ?
Mn2 N4 2.031(7) . ?
Mn2 N8 2.135(9) . ?
Mn2 O6 2.692(6) . ?
N3 C27 1.265(11) . ?
N3 C28 1.509(11) . ?
N4 C31 1.449(11) . ?
N4 C30 1.499(10) . ?
N4 H4A 0.9800 . ?
O3 C21 1.349(10) . ?
O4 C32 1.392(10) . ?
C21 C22 1.356(12) . ?
C21 C26 1.427(13) . ?
C22 C23 1.361(13) . ?
C22 H22 0.9300 . ?
C23 C24 1.373(15) . ?
C23 H23 0.9300 . ?
C24 C25 1.367(14) . ?
C24 H24 0.9300 . ?
C25 C26 1.373(12) . ?
C25 H25 0.9300 . ?
C26 C27 1.473(13) . ?
C27 H27 0.9300 . ?
C28 C29 1.504(13) . ?
C28 H28A 0.9700 . ?
C28 H28B 0.9700 . ?
C29 C30 1.506(13) . ?
C29 H29A 0.9700 . ?
C29 H29B 0.9700 . ?
C30 H30A 0.9700 . ?
C30 H30B 0.9700 . ?
C31 C32 1.498(13) . ?
C31 H31A 0.9700 . ?
C31 H31B 0.9700 . ?
C32 H32A 0.9700 . ?
C32 H32B 0.9700 . ?
Mn3 O6 1.867(6) . ?
Mn3 O5 1.889(6) . ?
Mn3 N6 2.019(7) . ?
Mn3 N5 2.023(8) . ?
Mn3 N9 2.143(9) . ?
N5 C47 1.272(11) . ?
N5 C48 1.476(11) . ?
N6 C50 1.481(11) . ?
N6 C51 1.516(12) . ?
N6 H6A 0.9800 . ?
O5 C41 1.320(11) . ?
O6 C52 1.411(10) . ?
C41 C42 1.353(13) . ?
C41 C46 1.391(13) . ?
C42 C43 1.353(14) . ?
C42 H42 0.9300 . ?
C43 C44 1.427(17) . ?
C43 H43 0.9300 . ?
C44 C45 1.328(15) . ?
C44 H44 0.9300 . ?
C45 C46 1.408(14) . ?
C45 H45 0.9300 . ?
C46 C47 1.425(14) . ?
C47 H47 0.9300 . ?
C48 C49 1.511(14) . ?
C48 H48A 0.9700 . ?
C48 H48B 0.9700 . ?
C49 C50 1.560(15) . ?
C49 H49A 0.9700 . ?
C49 H49B 0.9700 . ?
C50 H50A 0.9700 . ?
C50 H50B 0.9700 . ?
C51 C52 1.495(11) . ?
C51 H51A 0.9700 . ?
C51 H51B 0.9700 . ?
C52 H52A 0.9700 . ?
C52 H52B 0.9700 . ?
S1 C17 1.629(13) . ?
N7 C17 1.103(12) . ?
S2 C18 1.635(13) . ?
N8 C18 1.157(12) . ?
S3 C19 1.604(13) . ?
N9 C19 1.162(12) . ?
O1W H11 0.8328 . ?
O1W H12 0.9589 . ?
O2W H12 1.3439 . ?

loop_
_geom_hbond_atom_site_label_D
_geom_hbond_atom_site_label_H
_geom_hbond_atom_site_label_A
_geom_hbond_distance_DH
_geom_hbond_distance_HA
_geom_hbond_distance_DA
_geom_hbond_angle_DHA
_geom_hbond_site_symmetry_A
_geom_hbond_publ_flag
N2 H2A O3 0.98 2.02 2.981(10) 165.3 . yes
N2 H2A O4 0.98 2.38 2.976(10) 118.7 . yes
C7 H7 S2 0.93 3.01 3.690(11) 131.6 . yes
C9 H9A S3 0.97 3.01 3.867(11) 147.5 2_766 yes
C12 H12B O5 0.97 2.59 3.365(11) 136.7 2_667 yes
N4 H4A O5 0.98 2.06 3.022(10) 165.4 . yes
N4 H4A O6 0.98 2.37 2.965(9) 118.6 . yes
C32 H32A O1 0.97 2.45 3.192(11) 133.0 . yes
N6 H6A O1 0.98 2.11 3.049(10) 160.8 2_667 yes
N6 H6A O2 0.98 2.28 2.930(10) 123.1 2_667 yes
C52 H52B O3 0.97 2.55 3.279(11) 131.8 . yes

loop_
_geom_torsion_atom_site_label_1
_geom_torsion_atom_site_label_2
_geom_torsion_atom_site_label_3
_geom_torsion_atom_site_label_4
_geom_torsion
_geom_torsion_site_symmetry_1
_geom_torsion_site_symmetry_2
_geom_torsion_site_symmetry_3
_geom_torsion_site_symmetry_4
_geom_torsion_publ_flag
O2 Mn1 O1 C1 -145.9(7) . . . . ?
N1 Mn1 O1 C1 31.0(7) . . . . ?
N2 Mn1 O1 C1 -66.3(14) . . . . ?
N7 Mn1 O1 C1 118.5(7) . . . . ?
O4 Mn1 O1 C1 -59.4(7) . . . . ?
O1 Mn1 O2 C12 149.9(6) . . . . ?
N2 Mn1 O2 C12 -14.5(6) . . . . ?
N7 Mn1 O2 C12 -109.6(6) . . . . ?
O4 Mn1 O2 C12 62.9(6) . . . . ?
Mn1 O1 C1 C2 156.0(7) . . . . ?
Mn1 O1 C1 C6 -25.1(12) . . . . ?
O1 C1 C2 C3 179.0(8) . . . . ?
C6 C1 C2 C3 0.1(14) . . . . ?
C1 C2 C3 C4 -1.1(17) . . . . ?
C2 C3 C4 C5 0.9(17) . . . . ?
C3 C4 C5 C6 0.1(16) . . . . ?
C4 C5 C6 C7 -177.9(10) . . . . ?
C4 C5 C6 C1 -0.9(15) . . . . ?
O1 C1 C6 C5 -178.0(8) . . . . ?
C2 C1 C6 C5 0.8(14) . . . . ?
O1 C1 C6 C7 -1.3(14) . . . . ?
C2 C1 C6 C7 177.5(9) . . . . ?
C8 N1 C7 C6 -176.2(10) . . . . ?
Mn1 N1 C7 C6 4.5(15) . . . . ?
C5 C6 C7 N1 -171.9(10) . . . . ?
C1 C6 C7 N1 11.4(17) . . . . ?
C7 N1 C8 C9 -125.5(11) . . . . ?
Mn1 N1 C8 C9 53.8(12) . . . . ?
N1 C8 C9 C10 -65.8(14) . . . . ?
C11 N2 C10 C9 176.7(9) . . . . ?
Mn1 N2 C10 C9 -55.1(12) . . . . ?
C8 C9 C10 N2 65.2(14) . . . . ?
C10 N2 C11 C12 172.4(9) . . . . ?
Mn1 N2 C11 C12 36.9(9) . . . . ?
Mn1 O2 C12 C11 40.4(9) . . . . ?
N2 C11 C12 O2 -51.3(10) . . . . ?
O4 Mn2 O3 C21 137.2(7) . . . . ?
N3 Mn2 O3 C21 -37.0(7) . . . . ?
N4 Mn2 O3 C21 56.4(14) . . . . ?
N8 Mn2 O3 C21 -126.4(7) . . . . ?
O6 Mn2 O3 C21 48.9(6) . . . . ?
O3 Mn2 O4 C32 -149.1(5) . . . . ?
N4 Mn2 O4 C32 16.2(5) . . . . ?
N8 Mn2 O4 C32 110.0(6) . . . . ?
O6 Mn2 O4 C32 -60.3(5) . . . . ?
O3 Mn2 O4 Mn1 48.2(4) . . . . ?
N4 Mn2 O4 Mn1 -146.5(4) . . . . ?
N8 Mn2 O4 Mn1 -52.6(5) . . . . ?
O6 Mn2 O4 Mn1 137.1(4) . . . . ?
Mn2 O3 C21 C22 -151.8(7) . . . . ?
Mn2 O3 C21 C26 28.6(11) . . . . ?
O3 C21 C22 C23 179.2(9) . . . . ?
C26 C21 C22 C23 -1.3(14) . . . . ?
C21 C22 C23 C24 2.1(16) . . . . ?
C22 C23 C24 C25 -1.2(16) . . . . ?
C23 C24 C25 C26 -0.4(16) . . . . ?
C24 C25 C26 C21 1.1(15) . . . . ?
C24 C25 C26 C27 177.2(9) . . . . ?
O3 C21 C26 C25 179.3(8) . . . . ?
C22 C21 C26 C25 -0.3(13) . . . . ?
O3 C21 C26 C27 3.2(13) . . . . ?
C22 C21 C26 C27 -176.3(8) . . . . ?
C28 N3 C27 C26 175.2(9) . . . . ?
Mn2 N3 C27 C26 -4.2(14) . . . . ?
C25 C26 C27 N3 168.5(9) . . . . ?
C21 C26 C27 N3 -15.5(15) . . . . ?
C27 N3 C28 C29 125.6(10) . . . . ?
Mn2 N3 C28 C29 -55.0(10) . . . . ?
N3 C28 C29 C30 65.8(11) . . . . ?
C31 N4 C30 C29 -175.0(8) . . . . ?
Mn2 N4 C30 C29 59.1(9) . . . . ?
C28 C29 C30 N4 -68.3(11) . . . . ?
C30 N4 C31 C32 -170.2(7) . . . . ?
Mn2 N4 C31 C32 -37.2(8) . . . . ?
Mn2 O4 C32 C31 -42.0(8) . . . . ?
Mn1 O4 C32 C31 125.9(6) . . . . ?
N4 C31 C32 O4 53.2(9) . . . . ?
O6 Mn3 O5 C41 -141.7(8) . . . . ?
N6 Mn3 O5 C41 -59.5(13) . . . . ?
N5 Mn3 O5 C41 30.8(8) . . . . ?
N9 Mn3 O5 C41 118.7(8) . . . . ?
O2 Mn3 O5 C41 -53.8(7) 2_667 . . . ?
O5 Mn3 O6 C52 145.6(6) . . . . ?
N6 Mn3 O6 C52 -15.3(6) . . . . ?
N9 Mn3 O6 C52 -113.0(6) . . . . ?
O2 Mn3 O6 C52 56.6(5) 2_667 . . . ?
O5 Mn3 O6 Mn2 -51.6(4) . . . . ?
N6 Mn3 O6 Mn2 147.5(5) . . . . ?
N9 Mn3 O6 Mn2 49.8(5) . . . . ?
O2 Mn3 O6 Mn2 -140.6(4) 2_667 . . . ?
Mn3 O5 C41 C42 158.5(8) . . . . ?
Mn3 O5 C41 C46 -21.7(13) . . . . ?
O5 C41 C42 C43 -176.2(10) . . . . ?
C46 C41 C42 C43 4.0(16) . . . . ?
C41 C42 C43 C44 -3.4(19) . . . . ?
C42 C43 C44 C45 1.8(19) . . . . ?
C43 C44 C45 C46 -1.2(19) . . . . ?
O5 C41 C46 C45 177.0(9) . . . . ?
C42 C41 C46 C45 -3.1(14) . . . . ?
O5 C41 C46 C47 -5.4(14) . . . . ?
C42 C41 C46 C47 174.4(9) . . . . ?
C44 C45 C46 C41 1.9(17) . . . . ?
C44 C45 C46 C47 -175.8(11) . . . . ?
C48 N5 C47 C46 -172.2(9) . . . . ?
Mn3 N5 C47 C46 7.8(14) . . . . ?
C41 C46 C47 N5 11.7(16) . . . . ?
C45 C46 C47 N5 -170.7(10) . . . . ?
C47 N5 C48 C49 -124.9(11) . . . . ?
Mn3 N5 C48 C49 55.1(11) . . . . ?
N5 C48 C49 C50 -63.4(13) . . . . ?
C51 N6 C50 C49 175.1(7) . . . . ?
Mn3 N6 C50 C49 -61.3(10) . . . . ?
C48 C49 C50 N6 65.2(12) . . . . ?
C50 N6 C51 C52 168.2(7) . . . . ?
Mn3 N6 C51 C52 37.3(8) . . . . ?
Mn3 O6 C52 C51 42.3(9) . . . . ?
Mn2 O6 C52 C51 -125.8(6) . . . . ?
N6 C51 C52 O6 -52.3(9) . . . . ?
